data_7030158
loop_
_publ_author_name
'Xu, Yan'
'Li, Yi'
'Han, Yide'
'Yu, Jihong'
'Xu, Ruren'

_publ_section_title
;
 Distribution of trivalent metal cations in alumino-/gallogermanate
 zeolites with JST topology.
;
_journal_issue 39
_journal_name_full 'Dalton transactions (Cambridge, England : 2003)'
_journal_page_first 12170
_journal_page_last 12174
_journal_paper_doi 10.1039/c2dt31185b
_journal_volume 41
_journal_year 2012
_chemical_formula_sum 'C6 H24 Al2 Co Ge4 N6 O12'
_chemical_formula_weight 775.56
_chemical_name_common Co(en)3[Al2Ge4O12]
_chemical_name_systematic
;
?
;
_space_group_IT_number 205
_symmetry_cell_setting cubic
_symmetry_space_group_name_Hall '-P 2ac 2ab 3'
_symmetry_space_group_name_H-M 'P a -3'
_atom_sites_solution_hydrogens geom
_atom_sites_solution_primary direct
_atom_sites_solution_secondary difmap
_audit_creation_method SHELXL-97
_cell_angle_alpha 90.00
_cell_angle_beta 90.00
_cell_angle_gamma 90.00
_cell_formula_units_Z 8
_cell_length_a 16.4770(2)
_cell_length_b 16.4770(2)
_cell_length_c 16.4770(2)
_cell_measurement_reflns_used 9603
_cell_measurement_temperature 293(2)
_cell_measurement_theta_max 28.23
_cell_measurement_theta_min 2.47
_cell_volume 4473.37(9)
_computing_cell_refinement 'Bruker SMART'
_computing_data_collection 'Bruker SMART'
_computing_data_reduction 'Bruker SAINT'
_computing_molecular_graphics 'Bruker SHELXTL'
_computing_publication_material 'Bruker SHELXTL'
_computing_structure_refinement 'SHELXL-97 (Sheldrick, 1997)'
_computing_structure_solution 'SHELXS-97 (Sheldrick, 1990)'
_diffrn_ambient_temperature 293(2)
_diffrn_detector_area_resol_mean 5.0cm
_diffrn_measured_fraction_theta_full 1.000
_diffrn_measured_fraction_theta_max 1.000
_diffrn_measurement_device_type 'CCD area detector'
_diffrn_measurement_method 'phi and omega scans'
_diffrn_radiation_monochromator graphite
_diffrn_radiation_source 'fine-focus sealed tube'
_diffrn_radiation_type MoK\a
_diffrn_radiation_wavelength 0.71073
_diffrn_reflns_av_R_equivalents 0.0436
_diffrn_reflns_av_sigmaI/netI 0.0157
_diffrn_reflns_limit_h_max 21
_diffrn_reflns_limit_h_min -21
_diffrn_reflns_limit_k_max 21
_diffrn_reflns_limit_k_min -21
_diffrn_reflns_limit_l_max 21
_diffrn_reflns_limit_l_min -13
_diffrn_reflns_number 31153
_diffrn_reflns_theta_full 28.23
_diffrn_reflns_theta_max 28.23
_diffrn_reflns_theta_min 2.14
_exptl_absorpt_coefficient_mu 6.184
_exptl_absorpt_correction_T_max 0.3070
_exptl_absorpt_correction_T_min 0.2763
_exptl_absorpt_correction_type multi-scan
_exptl_absorpt_process_details SADABS
_exptl_crystal_colour BROWN
_exptl_crystal_density_diffrn 2.303
_exptl_crystal_density_method 'not measured'
_exptl_crystal_description BLOCK
_exptl_crystal_F_000 3032
_exptl_crystal_size_max 0.28
_exptl_crystal_size_mid 0.27
_exptl_crystal_size_min 0.25
_refine_diff_density_max 0.855
_refine_diff_density_min -1.089
_refine_diff_density_rms 0.114
_refine_ls_extinction_method none
_refine_ls_goodness_of_fit_ref 1.017
_refine_ls_matrix_type full
_refine_ls_number_parameters 94
_refine_ls_number_reflns 1843
_refine_ls_number_restraints 18
_refine_ls_restrained_S_all 1.045
_refine_ls_R_factor_all 0.0366
_refine_ls_R_factor_gt 0.0324
_refine_ls_shift/su_max 0.000
_refine_ls_shift/su_mean 0.000
_refine_ls_structure_factor_coef Fsqd
_refine_ls_weighting_details 'calc w=1/[\s^2^(Fo^2^)+(0.0360P)^2^+25.2175P] where P=(Fo^2^+2Fc^2^)/3'
_refine_ls_weighting_scheme calc
_refine_ls_wR_factor_gt 0.0837
_refine_ls_wR_factor_ref 0.0859
_reflns_number_gt 1693
_reflns_number_total 1843
_reflns_threshold_expression >2sigma(I)
_cod_data_source_file c2dt31185b.txt
_cod_data_source_block Co(en)3[Al2Ge4O12]
_cod_depositor_comments
;
The following automatic conversions were performed:

'_symmetry_cell_setting' value 'Cubic' changed to 'cubic' according
to
/usr/data/users/saulius/automatic-downloads/retrospective/RSC/lib/dictionaries/cif_core.dic
dictionary named 'cif_core.dic' version 2.4.2 from
2011-04-26.

'_exptl_absorpt_correction_type' value 'MULTI-SCAN'
changed to 'multi-scan' according to
/usr/data/users/saulius/automatic-downloads/retrospective/RSC/lib/dictionaries/cif_core.dic
dictionary named 'cif_core.dic' version 2.4.2 from 2011-04-26.

Automatic conversion script
Id: cif_fix_values 2281 2013-09-26 08:29:07Z andrius 
;
_cod_original_sg_symbol_H-M Pa-3
_cod_database_code 7030158

loop_
_symmetry_equiv_pos_as_xyz
'x, y, z'
'-x+1/2, -y, z+1/2'
'x+1/2, -y+1/2, -z'
'-x, y+1/2, -z+1/2'
'z, x, y'
'-z+1/2, -x, y+1/2'
'z+1/2, -x+1/2, -y'
'-z, x+1/2, -y+1/2'
'y, z, x'
'y+1/2, -z+1/2, -x'
'-y, z+1/2, -x+1/2'
'-y+1/2, -z, x+1/2'
'-x, -y, -z'
'x-1/2, y, -z-1/2'
'-x-1/2, y-1/2, z'
'x, -y-1/2, z-1/2'
'-z, -x, -y'
'z-1/2, x, -y-1/2'
'-z-1/2, x-1/2, y'
'z, -x-1/2, y-1/2'
'-y, -z, -x'
'-y-1/2, z-1/2, x'
'y, -z-1/2, x-1/2'
'y-1/2, z, -x-1/2'

loop_
_atom_site_label
_atom_site_type_symbol
_atom_site_fract_x
_atom_site_fract_y
_atom_site_fract_z
_atom_site_U_iso_or_equiv
_atom_site_adp_type
_atom_site_occupancy
_atom_site_symmetry_multiplicity
_atom_site_calc_flag
_atom_site_refinement_flags
Ge1 Ge 0.43587(3) 0.92139(3) 0.34148(3) 0.01385(13) Uani 0.67 1 d P
Al1 Al 0.43587(3) 0.92139(3) 0.34148(3) 0.01385(13) Uani 0.33 1 d P
Ge2 Ge 0.24559(3) 0.90834(3) 0.35992(3) 0.01346(13) Uani 0.67 1 d P
Al2 Al 0.24559(3) 0.90834(3) 0.35992(3) 0.01346(13) Uani 0.33 1 d P
Co1 Co 0.16721(3) 0.16721(3) 0.16721(3) 0.0238(2) Uani 1 3 d S
O1 O 0.34001(15) 0.88135(17) 0.31843(17) 0.0224(6) Uani 1 1 d .
O2 O 0.47720(16) 0.86696(19) 0.42268(16) 0.0238(6) Uani 1 1 d .
O3 O 0.50126(17) 0.91349(18) 0.25839(16) 0.0244(6) Uani 1 1 d .
O4 O 0.17155(17) 0.92258(17) 0.28552(17) 0.0229(6) Uani 1 1 d .
N1 N 0.1511(3) 0.1849(3) 0.0393(2) 0.0378(9) Uani 1 1 d .
H1N1 H 0.1955 0.1671 0.0128 0.045 Uiso 1 1 calc R
H2N1 H 0.1083 0.1556 0.0222 0.045 Uiso 1 1 calc R
N2 N 0.1648(5) 0.2996(3) 0.1600(3) 0.0685(17) Uani 1 1 d U
H1N2 H 0.1258 0.3194 0.1928 0.082 Uiso 1 1 calc R
H2N2 H 0.2128 0.3201 0.1761 0.082 Uiso 1 1 calc R
C1 C 0.1378(6) 0.2702(4) 0.0204(4) 0.079(2) Uani 1 1 d U
H1C1 H 0.1737 0.2853 -0.0237 0.094 Uiso 1 1 calc R
H2C1 H 0.0826 0.2766 0.0012 0.094 Uiso 1 1 calc R
C2 C 0.1497(8) 0.3215(5) 0.0814(6) 0.123(4) Uani 1 1 d U
H1C2 H 0.1020 0.3560 0.0831 0.148 Uiso 1 1 calc R
H2C2 H 0.1945 0.3560 0.0652 0.148 Uiso 1 1 calc R

loop_
_atom_site_aniso_label
_atom_site_aniso_U_11
_atom_site_aniso_U_22
_atom_site_aniso_U_33
_atom_site_aniso_U_23
_atom_site_aniso_U_13
_atom_site_aniso_U_12
Ge1 0.0110(2) 0.0159(2) 0.0146(2) -0.00063(16) 0.00134(16) 0.00154(16)
Al1 0.0110(2) 0.0159(2) 0.0146(2) -0.00063(16) 0.00134(16) 0.00154(16)
Ge2 0.0124(2) 0.0127(2) 0.0152(2) -0.00013(16) -0.00201(16) -0.00223(16)
Al2 0.0124(2) 0.0127(2) 0.0152(2) -0.00013(16) -0.00201(16) -0.00223(16)
Co1 0.0238(2) 0.0238(2) 0.0238(2) -0.0023(2) -0.0023(2) -0.0023(2)
O1 0.0131(12) 0.0254(14) 0.0288(14) -0.0109(11) -0.0009(10) -0.0004(10)
O2 0.0167(12) 0.0366(16) 0.0183(13) 0.0079(11) 0.0016(10) 0.0042(11)
O3 0.0209(13) 0.0342(15) 0.0180(13) 0.0057(11) 0.0051(10) 0.0124(12)
O4 0.0208(13) 0.0234(13) 0.0245(14) 0.0089(11) -0.0104(11) -0.0071(11)
N1 0.040(2) 0.049(2) 0.0247(18) -0.0086(17) 0.0026(16) 0.0014(19)
N2 0.129(5) 0.033(2) 0.044(3) -0.013(2) -0.001(3) -0.005(3)
C1 0.139(7) 0.060(4) 0.037(3) 0.012(3) 0.000(4) 0.032(4)
C2 0.238(10) 0.032(3) 0.100(6) 0.016(4) -0.081(7) -0.016(5)

loop_
_atom_type_symbol
_atom_type_description
_atom_type_scat_dispersion_real
_atom_type_scat_dispersion_imag
_atom_type_scat_source
C C 0.0033 0.0016 'International Tables Vol C Tables 4.2.6.8 and 6.1.1.4'
H H 0.0000 0.0000 'International Tables Vol C Tables 4.2.6.8 and 6.1.1.4'
Al Al 0.0645 0.0514 'International Tables Vol C Tables 4.2.6.8 and 6.1.1.4'
Co Co 0.3494 0.9721 'International Tables Vol C Tables 4.2.6.8 and 6.1.1.4'
Ge Ge 0.1547 1.8001 'International Tables Vol C Tables 4.2.6.8 and 6.1.1.4'
N N 0.0061 0.0033 'International Tables Vol C Tables 4.2.6.8 and 6.1.1.4'
O O 0.0106 0.0060 'International Tables Vol C Tables 4.2.6.8 and 6.1.1.4'

loop_
_geom_angle_atom_site_label_1
_geom_angle_atom_site_label_2
_geom_angle_atom_site_label_3
_geom_angle
_geom_angle_site_symmetry_1
_geom_angle_site_symmetry_3
O2 Ge1 O3 109.78(14) 20_575 .
O2 Ge1 O2 110.9(2) 20_575 .
O3 Ge1 O2 108.73(13) . .
O2 Ge1 O1 107.57(13) 20_575 .
O3 Ge1 O1 110.96(14) . .
O2 Ge1 O1 108.88(14) . .
O3 Ge2 O4 108.97(14) 20_575 .
O3 Ge2 O4 112.29(14) 20_575 6_564
O4 Ge2 O4 108.11(16) . 6_564
O3 Ge2 O1 107.82(12) 20_575 .
O4 Ge2 O1 112.32(14) . .
O4 Ge2 O1 107.38(14) 6_564 .
N1 Co1 N1 91.64(17) 5 .
N1 Co1 N1 91.64(17) 5 9
N1 Co1 N1 91.64(17) . 9
N1 Co1 N2 78.99(18) 5 5
N1 Co1 N2 167.7(2) . 5
N1 Co1 N2 96.5(2) 9 5
N1 Co1 N2 167.7(2) 5 9
N1 Co1 N2 96.5(2) . 9
N1 Co1 N2 78.99(18) 9 9
N2 Co1 N2 94.1(2) 5 9
N1 Co1 N2 96.5(2) 5 .
N1 Co1 N2 78.99(18) . .
N1 Co1 N2 167.7(2) 9 .
N2 Co1 N2 94.1(2) 5 .
N2 Co1 N2 94.1(2) 9 .
Ge1 O1 Ge2 128.19(16) . .
Al1 O2 Ge1 0.00(4) 22_765 22_765
Al1 O2 Ge1 126.47(16) 22_765 .
Ge1 O2 Ge1 126.47(16) 22_765 .
Al2 O3 Ge2 0.00(4) 22_765 22_765
Al2 O3 Ge1 131.23(16) 22_765 .
Ge2 O3 Ge1 131.23(16) 22_765 .
Ge2 O4 Al2 130.71(16) . 11_655
Ge2 O4 Ge2 130.71(16) . 11_655
Al2 O4 Ge2 0.000(19) 11_655 11_655
C1 N1 Co1 111.1(3) . .
C1 N1 H1N1 109.4 . .
Co1 N1 H1N1 109.4 . .
C1 N1 H2N1 109.4 . .
Co1 N1 H2N1 109.4 . .
H1N1 N1 H2N1 108.0 . .
C2 N2 Co1 108.5(4) . .
C2 N2 H1N2 110.0 . .
Co1 N2 H1N2 110.0 . .
C2 N2 H2N2 110.0 . .
Co1 N2 H2N2 110.0 . .
H1N2 N2 H2N2 108.4 . .
C2 C1 N1 115.5(6) . .
C2 C1 H1C1 108.4 . .
N1 C1 H1C1 108.4 . .
C2 C1 H2C1 108.4 . .
N1 C1 H2C1 108.4 . .
H1C1 C1 H2C1 107.5 . .
C1 C2 N2 125.2(7) . .
C1 C2 H1C2 106.0 . .
N2 C2 H1C2 106.0 . .
C1 C2 H2C2 106.0 . .
N2 C2 H2C2 106.0 . .
H1C2 C2 H2C2 106.3 . .

loop_
_geom_bond_atom_site_label_1
_geom_bond_atom_site_label_2
_geom_bond_distance
_geom_bond_site_symmetry_2
Ge1 O2 1.736(3) 20_575
Ge1 O3 1.747(3) .
Ge1 O2 1.749(3) .
Ge1 O1 1.753(3) .
Ge2 O3 1.744(3) 20_575
Ge2 O4 1.745(3) .
Ge2 O4 1.750(3) 6_564
Ge2 O1 1.756(3) .
Co1 N1 2.144(4) 5
Co1 N1 2.144(4) .
Co1 N1 2.144(4) 9
Co1 N2 2.186(5) 5
Co1 N2 2.186(5) 9
Co1 N2 2.186(5) .
O2 Al1 1.736(3) 22_765
O2 Ge1 1.736(3) 22_765
O3 Al2 1.744(3) 22_765
O3 Ge2 1.744(3) 22_765
O4 Al2 1.750(3) 11_655
O4 Ge2 1.750(3) 11_655
N1 C1 1.457(8) .
N1 H1N1 0.9000 .
N1 H2N1 0.9000 .
N2 C2 1.367(10) .
N2 H1N2 0.9000 .
N2 H2N2 0.9000 .
C1 C2 1.328(11) .
C1 H1C1 0.9700 .
C1 H2C1 0.9700 .
C2 H1C2 0.9700 .
C2 H2C2 0.9700 .

loop_
_geom_hbond_atom_site_label_D
_geom_hbond_atom_site_label_H
_geom_hbond_atom_site_label_A
_geom_hbond_distance_DH
_geom_hbond_distance_HA
_geom_hbond_distance_DA
_geom_hbond_angle_DHA
_geom_hbond_site_symmetry_A
N2 H1N2 O1 0.90 2.38 2.938(6) 120.6 15_655
N1 H2N1 O2 0.90 2.19 2.982(5) 146.0 2_564
N1 H1N1 O4 0.90 2.10 2.941(5) 154.8 5_554
